data_7110739
loop_
_publ_author_name
'Davies, John E.'
'Mays, Martin J.'
'Raithby, Paul R.'
'Woods, Anthony D.'

_publ_section_title
;
 Reactivity of acryloyl chloride towards the anion
 [Cp2(CO)4Mo2(\m-PPhH)]&#x2212;; synthesis of an unusual phosphaalkene
;
_journal_issue 24
_journal_name_full 'Chemical Communications'
_journal_page_first 2455
_journal_paper_doi 10.1039/a907915g
_journal_year 1999
_chemical_formula_sum 'C28 H23 Mo2 O4 P'
_chemical_formula_weight 646.31
_chemical_name_systematic
; 
 ? 
;
_space_group_IT_number 2
_symmetry_space_group_name_Hall '-P 1'
_symmetry_space_group_name_H-M 'P -1'
_atom_sites_solution_hydrogens geom
_atom_sites_solution_primary direct
_atom_sites_solution_secondary difmap
_audit_creation_method SHELXL-97
_cell_angle_alpha 94.190(10)
_cell_angle_beta 102.920(10)
_cell_angle_gamma 106.260(10)
_cell_formula_units_Z 2
_cell_length_a 8.3040(10)
_cell_length_b 9.9780(10)
_cell_length_c 16.0240(10)
_cell_measurement_temperature 180(2)
_cell_volume 1229.2(2)
_computing_structure_refinement 'SHELXL-97 (Sheldrick, 1997)'
_computing_structure_solution 'SHELXS-97 (Sheldrick, 1990)'
_diffrn_ambient_temperature 180(2)
_diffrn_measured_fraction_theta_full 0.992
_diffrn_measured_fraction_theta_max 0.992
_diffrn_radiation_monochromator graphite
_diffrn_radiation_source 'fine-focus sealed tube'
_diffrn_radiation_type MoK\a
_diffrn_radiation_wavelength 0.71069
_diffrn_reflns_av_R_equivalents 0.0370
_diffrn_reflns_av_sigmaI/netI 0.0852
_diffrn_reflns_limit_h_max 9
_diffrn_reflns_limit_h_min -10
_diffrn_reflns_limit_k_max 12
_diffrn_reflns_limit_k_min -10
_diffrn_reflns_limit_l_max 20
_diffrn_reflns_limit_l_min -20
_diffrn_reflns_number 8409
_diffrn_reflns_theta_full 27.46
_diffrn_reflns_theta_max 27.46
_diffrn_reflns_theta_min 3.63
_exptl_absorpt_coefficient_mu 1.119
_exptl_absorpt_correction_T_max 0.9672
_exptl_absorpt_correction_T_min 0.8963
_exptl_crystal_density_diffrn 1.746
_exptl_crystal_density_method 'not measured'
_exptl_crystal_F_000 644
_exptl_crystal_size_max 0.10
_exptl_crystal_size_mid 0.05
_exptl_crystal_size_min 0.03
_refine_diff_density_max 0.675
_refine_diff_density_min -0.569
_refine_diff_density_rms 0.113
_refine_ls_extinction_method none
_refine_ls_goodness_of_fit_ref 0.998
_refine_ls_hydrogen_treatment mixed
_refine_ls_matrix_type full
_refine_ls_number_parameters 316
_refine_ls_number_reflns 5582
_refine_ls_number_restraints 0
_refine_ls_restrained_S_all 0.998
_refine_ls_R_factor_all 0.0734
_refine_ls_R_factor_gt 0.0398
_refine_ls_shift/su_max 0.174
_refine_ls_shift/su_mean 0.005
_refine_ls_structure_factor_coef Fsqd
_refine_ls_weighting_details 'calc w=1/[\s^2^(Fo^2^)+(0.0237P)^2^+0.0000P] where P=(Fo^2^+2Fc^2^)/3'
_refine_ls_weighting_scheme calc
_refine_ls_wR_factor_gt 0.0732
_refine_ls_wR_factor_ref 0.0823
_reflns_number_gt 3928
_reflns_number_total 5582
_reflns_threshold_expression >2sigma(I)
_cod_data_source_file 907915gsup1.cif
_cod_data_source_block mm9917
_cod_database_code 7110739

loop_
_symmetry_equiv_pos_as_xyz
'x, y, z'
'-x, -y, -z'

loop_
_atom_site_label
_atom_site_type_symbol
_atom_site_fract_x
_atom_site_fract_y
_atom_site_fract_z
_atom_site_U_iso_or_equiv
_atom_site_adp_type
_atom_site_occupancy
_atom_site_symmetry_multiplicity
_atom_site_calc_flag
_atom_site_refinement_flags
Mo1 Mo -0.25043(4) 0.42448(3) 0.727383(17) 0.02289(10) Uani 1 1 d .
Mo2 Mo -0.13024(4) 0.18064(3) 0.630800(17) 0.02470(10) Uani 1 1 d .
P1 P 0.04826(12) 0.43160(9) 0.77692(5) 0.0209(2) Uani 1 1 d .
O1 O -0.2034(4) 0.4861(3) 0.92544(16) 0.0426(7) Uani 1 1 d .
C1 C -0.2140(5) 0.4641(4) 0.8521(2) 0.0283(9) Uani 1 1 d .
O2 O -0.5130(4) 0.1741(3) 0.77685(19) 0.0572(9) Uani 1 1 d .
C2 C -0.4112(5) 0.2634(4) 0.7571(2) 0.0320(9) Uani 1 1 d .
O3 O -0.2027(4) 0.2210(3) 0.43809(16) 0.0507(8) Uani 1 1 d .
C3 C -0.1720(5) 0.2065(4) 0.5104(2) 0.0328(9) Uani 1 1 d .
O4 O -0.5132(4) 0.1704(3) 0.57507(18) 0.0594(9) Uani 1 1 d .
C4 C -0.3656(6) 0.1991(4) 0.6062(2) 0.0367(10) Uani 1 1 d .
C5 C -0.3976(7) 0.5863(5) 0.7092(3) 0.0550(13) Uani 1 1 d .
H5A H -0.4654 0.5971 0.7483 0.066 Uiso 1 1 calc R
C6 C -0.4548(6) 0.4946(5) 0.6308(3) 0.0549(13) Uani 1 1 d .
H6A H -0.5686 0.4318 0.6073 0.066 Uiso 1 1 calc R
C7 C -0.3151(6) 0.5116(5) 0.5933(2) 0.0427(11) Uani 1 1 d .
H7 H -0.3182 0.4618 0.5399 0.051 Uiso 1 1 calc R
C8 C -0.1699(6) 0.6138(4) 0.6473(2) 0.0396(10) Uani 1 1 d .
H8 H -0.0580 0.6460 0.6370 0.048 Uiso 1 1 calc R
C9 C -0.2207(7) 0.6598(4) 0.7194(3) 0.0496(12) Uani 1 1 d .
H9 H -0.1482 0.7287 0.7670 0.060 Uiso 1 1 calc R
C10 C -0.0046(6) 0.0439(4) 0.7248(2) 0.0388(11) Uani 1 1 d .
H10 H 0.0859 0.0861 0.7755 0.047 Uiso 1 1 calc R
C11 C -0.1807(6) 0.0048(4) 0.7198(2) 0.0384(10) Uani 1 1 d .
H11 H -0.2315 0.0163 0.7663 0.046 Uiso 1 1 calc R
C12 C -0.2720(6) -0.0554(4) 0.6332(2) 0.0444(11) Uani 1 1 d .
H12 H -0.3944 -0.0917 0.6116 0.053 Uiso 1 1 calc R
C13 C -0.1495(6) -0.0516(4) 0.5855(2) 0.0434(12) Uani 1 1 d .
H13 H -0.1747 -0.0850 0.5255 0.052 Uiso 1 1 calc R
C14 C 0.0178(6) 0.0101(4) 0.6411(2) 0.0377(10) Uani 1 1 d .
H14 H 0.1250 0.0261 0.6257 0.045 Uiso 1 1 calc R
C15 C 0.0714(5) 0.3804(4) 0.6062(2) 0.0303(9) Uani 1 1 d .
H15A H -0.0047 0.4350 0.5902 0.036 Uiso 1 1 calc R
H15B H 0.1138 0.3397 0.5635 0.036 Uiso 1 1 calc R
C16 C 0.1213(5) 0.3596(3) 0.69305(19) 0.0242(8) Uani 1 1 d .
H16 H 0.2297 0.3324 0.7109 0.029 Uiso 1 1 calc R
C17 C 0.1838(5) 0.6162(3) 0.8141(2) 0.0229(8) Uani 1 1 d .
C18 C 0.2606(5) 0.6982(4) 0.7593(2) 0.0273(9) Uani 1 1 d .
H18 H 0.2553 0.6556 0.7033 0.033 Uiso 1 1 calc R
C19 C 0.3446(5) 0.8402(4) 0.7840(2) 0.0326(9) Uani 1 1 d .
H19 H 0.3957 0.8948 0.7451 0.039 Uiso 1 1 calc R
C20 C 0.3548(5) 0.9037(4) 0.8660(2) 0.0352(10) Uani 1 1 d .
H20 H 0.4125 1.0017 0.8835 0.042 Uiso 1 1 calc R
C21 C 0.2805(5) 0.8233(4) 0.9213(2) 0.0313(9) Uani 1 1 d .
H21 H 0.2885 0.8661 0.9776 0.038 Uiso 1 1 calc R
C22 C 0.1945(5) 0.6810(4) 0.8963(2) 0.0293(9) Uani 1 1 d .
H22 H 0.1423 0.6271 0.9351 0.035 Uiso 1 1 calc R
C23 C 0.1272(5) 0.3457(3) 0.86776(19) 0.0217(8) Uani 1 1 d .
C24 C 0.3057(5) 0.3715(4) 0.8970(2) 0.0297(9) Uani 1 1 d .
H24 H 0.3827 0.4361 0.8722 0.036 Uiso 1 1 calc R
C25 C 0.3709(6) 0.3018(4) 0.9629(2) 0.0364(10) Uani 1 1 d .
H25 H 0.4923 0.3165 0.9814 0.044 Uiso 1 1 calc R
C26 C 0.2597(6) 0.2120(4) 1.0010(2) 0.0419(11) Uani 1 1 d .
H26 H 0.3045 0.1668 1.0469 0.050 Uiso 1 1 calc R
C27 C 0.0842(6) 0.1880(4) 0.9726(2) 0.0361(10) Uani 1 1 d .
H27 H 0.0079 0.1247 0.9985 0.043 Uiso 1 1 calc R
C28 C 0.0164(5) 0.2550(4) 0.9063(2) 0.0275(9) Uani 1 1 d .
H28 H -0.1053 0.2387 0.8877 0.033 Uiso 1 1 calc R

loop_
_atom_site_aniso_label
_atom_site_aniso_U_11
_atom_site_aniso_U_22
_atom_site_aniso_U_33
_atom_site_aniso_U_23
_atom_site_aniso_U_13
_atom_site_aniso_U_12
Mo1 0.01959(19) 0.02372(19) 0.02790(18) 0.00946(13) 0.00730(13) 0.00816(14)
Mo2 0.0256(2) 0.02425(19) 0.02198(17) 0.00203(13) 0.00442(13) 0.00570(15)
P1 0.0196(5) 0.0209(5) 0.0218(4) 0.0050(4) 0.0045(4) 0.0057(4)
O1 0.053(2) 0.0469(19) 0.0321(15) 0.0012(12) 0.0144(13) 0.0207(16)
C1 0.023(2) 0.025(2) 0.039(2) 0.0051(16) 0.0107(17) 0.0077(17)
O2 0.063(2) 0.0377(19) 0.071(2) 0.0094(15) 0.0397(18) -0.0017(17)
C2 0.037(3) 0.028(2) 0.032(2) 0.0022(16) 0.0114(18) 0.010(2)
O3 0.068(2) 0.056(2) 0.0245(15) 0.0077(13) 0.0074(14) 0.0154(17)
C3 0.035(3) 0.031(2) 0.029(2) -0.0009(16) 0.0062(17) 0.0087(19)
O4 0.0272(19) 0.082(2) 0.0530(18) -0.0181(16) -0.0021(15) 0.0089(17)
C4 0.037(3) 0.043(3) 0.029(2) -0.0048(17) 0.0094(19) 0.013(2)
C5 0.056(3) 0.061(3) 0.082(3) 0.046(3) 0.038(3) 0.046(3)
C6 0.027(3) 0.080(4) 0.066(3) 0.050(3) 0.008(2) 0.023(3)
C7 0.036(3) 0.058(3) 0.041(2) 0.031(2) 0.008(2) 0.020(2)
C8 0.027(2) 0.041(3) 0.060(3) 0.033(2) 0.013(2) 0.017(2)
C9 0.060(4) 0.032(3) 0.073(3) 0.026(2) 0.027(3) 0.026(2)
C10 0.053(3) 0.025(2) 0.036(2) 0.0006(17) 0.001(2) 0.015(2)
C11 0.055(3) 0.024(2) 0.035(2) 0.0089(16) 0.011(2) 0.011(2)
C12 0.049(3) 0.020(2) 0.049(3) 0.0049(18) -0.001(2) -0.002(2)
C13 0.069(4) 0.026(2) 0.028(2) -0.0019(17) -0.001(2) 0.014(2)
C14 0.050(3) 0.025(2) 0.044(2) 0.0006(17) 0.014(2) 0.019(2)
C15 0.026(2) 0.038(2) 0.0233(19) 0.0035(15) 0.0062(16) 0.0046(18)
C16 0.0140(19) 0.026(2) 0.0296(19) 0.0013(15) 0.0056(15) 0.0029(16)
C17 0.022(2) 0.022(2) 0.0245(18) 0.0045(14) 0.0035(15) 0.0080(16)
C18 0.024(2) 0.027(2) 0.0299(19) 0.0036(15) 0.0071(16) 0.0075(17)
C19 0.030(2) 0.028(2) 0.037(2) 0.0113(17) 0.0082(17) 0.0040(19)
C20 0.031(2) 0.026(2) 0.041(2) 0.0047(17) 0.0033(18) 0.0001(18)
C21 0.031(2) 0.030(2) 0.0286(19) -0.0011(16) 0.0008(17) 0.0088(19)
C22 0.032(2) 0.029(2) 0.0271(19) 0.0089(15) 0.0056(16) 0.0093(18)
C23 0.024(2) 0.0204(19) 0.0209(17) 0.0005(14) 0.0032(15) 0.0100(16)
C24 0.027(2) 0.031(2) 0.031(2) 0.0027(16) 0.0047(16) 0.0108(18)
C25 0.039(3) 0.036(2) 0.035(2) 0.0017(18) 0.0003(19) 0.021(2)
C26 0.061(3) 0.037(3) 0.034(2) 0.0063(18) 0.001(2) 0.032(2)
C27 0.057(3) 0.027(2) 0.033(2) 0.0140(17) 0.018(2) 0.020(2)
C28 0.032(2) 0.025(2) 0.0297(19) 0.0060(15) 0.0084(16) 0.0140(18)

loop_
_atom_type_symbol
_atom_type_description
_atom_type_scat_dispersion_real
_atom_type_scat_dispersion_imag
_atom_type_scat_source
C C 0.0033 0.0016 'International Tables Vol C Tables 4.2.6.8 and 6.1.1.4'
H H 0.0000 0.0000 'International Tables Vol C Tables 4.2.6.8 and 6.1.1.4'
Mo Mo -1.6832 0.6857 'International Tables Vol C Tables 4.2.6.8 and 6.1.1.4'
P P 0.1023 0.0942 'International Tables Vol C Tables 4.2.6.8 and 6.1.1.4'
O O 0.0106 0.0060 'International Tables Vol C Tables 4.2.6.8 and 6.1.1.4'

loop_
_geom_angle_atom_site_label_1
_geom_angle_atom_site_label_2
_geom_angle_atom_site_label_3
_geom_angle
C1 Mo1 C2 74.97(15)
C1 Mo1 C5 89.70(16)
C2 Mo1 C5 104.31(17)
C1 Mo1 C9 88.97(15)
C2 Mo1 C9 138.01(17)
C5 Mo1 C9 35.86(16)
C1 Mo1 C6 121.95(17)
C2 Mo1 C6 97.45(16)
C5 Mo1 C6 35.41(15)
C9 Mo1 C6 58.60(17)
C1 Mo1 C7 145.15(15)
C2 Mo1 C7 122.44(16)
C5 Mo1 C7 58.05(15)
C9 Mo1 C7 57.48(15)
C6 Mo1 C7 34.48(14)
C1 Mo1 C8 119.71(15)
C2 Mo1 C8 154.88(15)
C5 Mo1 C8 58.61(16)
C9 Mo1 C8 34.79(14)
C6 Mo1 C8 57.74(15)
C7 Mo1 C8 34.12(13)
C1 Mo1 P1 79.06(11)
C2 Mo1 P1 113.12(11)
C5 Mo1 P1 136.12(14)
C9 Mo1 P1 101.05(13)
C6 Mo1 P1 147.26(12)
C7 Mo1 P1 113.86(11)
C8 Mo1 P1 90.60(10)
C1 Mo1 Mo2 124.20(10)
C2 Mo1 Mo2 83.58(11)
C5 Mo1 Mo2 145.90(13)
C9 Mo1 Mo2 135.38(12)
C6 Mo1 Mo2 111.38(13)
C7 Mo1 Mo2 89.45(11)
C8 Mo1 Mo2 101.09(10)
P1 Mo1 Mo2 63.17(2)
C3 Mo2 C4 77.82(16)
C3 Mo2 C16 102.42(14)
C4 Mo2 C16 125.41(14)
C3 Mo2 C12 106.22(15)
C4 Mo2 C12 84.13(17)
C16 Mo2 C12 142.72(13)
C3 Mo2 C13 87.36(14)
C4 Mo2 C13 108.81(17)
C16 Mo2 C13 125.78(15)
C12 Mo2 C13 34.95(15)
C3 Mo2 C11 141.38(14)
C4 Mo2 C11 96.06(17)
C16 Mo2 C11 111.59(13)
C12 Mo2 C11 35.32(12)
C13 Mo2 C11 58.20(14)
C3 Mo2 C14 104.45(14)
C4 Mo2 C14 141.80(16)
C16 Mo2 C14 91.85(14)
C12 Mo2 C14 58.31(16)
C13 Mo2 C14 35.05(14)
C11 Mo2 C14 57.99(15)
C3 Mo2 C10 139.51(15)
C4 Mo2 C10 129.91(17)
C16 Mo2 C10 84.86(14)
C12 Mo2 C10 57.86(15)
C13 Mo2 C10 57.99(12)
C11 Mo2 C10 34.16(14)
C14 Mo2 C10 35.08(12)
C3 Mo2 Mo1 105.53(11)
C4 Mo2 Mo1 53.94(11)
C16 Mo2 Mo1 74.62(9)
C12 Mo2 Mo1 118.70(12)
C13 Mo2 Mo1 153.63(13)
C11 Mo2 Mo1 100.77(10)
C14 Mo2 Mo1 149.10(9)
C10 Mo2 Mo1 114.74(9)
C16 P1 C23 101.94(15)
C16 P1 C17 108.84(16)
C23 P1 C17 101.20(15)
C16 P1 Mo1 111.37(11)
C23 P1 Mo1 123.30(12)
C17 P1 Mo1 109.14(11)
O1 C1 Mo1 175.7(3)
O2 C2 Mo1 175.0(3)
O3 C3 Mo2 177.8(4)
O4 C4 Mo2 158.2(3)
C6 C5 C9 107.4(4)
C6 C5 Mo1 74.1(2)
C9 C5 Mo1 73.1(2)
C7 C6 C5 108.0(4)
C7 C6 Mo1 75.0(2)
C5 C6 Mo1 70.5(2)
C6 C7 C8 109.0(4)
C6 C7 Mo1 70.6(2)
C8 C7 Mo1 73.1(2)
C7 C8 C9 107.1(4)
C7 C8 Mo1 72.8(2)
C9 C8 Mo1 69.5(2)
C8 C9 C5 108.4(4)
C8 C9 Mo1 75.7(2)
C5 C9 Mo1 71.0(2)
C11 C10 C14 108.5(4)
C11 C10 Mo2 72.0(2)
C14 C10 Mo2 72.0(2)
C10 C11 C12 108.3(4)
C10 C11 Mo2 73.8(2)
C12 C11 Mo2 71.6(2)
C13 C12 C11 107.7(4)
C13 C12 Mo2 72.5(2)
C11 C12 Mo2 73.1(2)
C12 C13 C14 108.7(3)
C12 C13 Mo2 72.5(2)
C14 C13 Mo2 73.6(2)
C13 C14 C10 106.9(4)
C13 C14 Mo2 71.3(2)
C10 C14 Mo2 72.9(2)
C15 C16 P1 123.0(3)
C15 C16 Mo2 74.03(19)
P1 C16 Mo2 97.32(16)
C18 C17 C22 118.3(3)
C18 C17 P1 121.6(2)
C22 C17 P1 119.7(3)
C19 C18 C17 121.4(3)
C18 C19 C20 119.9(4)
C21 C20 C19 119.3(4)
C20 C21 C22 120.9(3)
C21 C22 C17 120.2(3)
C28 C23 C24 119.7(3)
C28 C23 P1 122.4(3)
C24 C23 P1 117.8(3)
C23 C24 C25 119.7(4)
C26 C25 C24 120.2(4)
C27 C26 C25 119.9(4)
C26 C27 C28 120.9(4)
C23 C28 C27 119.7(4)

loop_
_geom_bond_atom_site_label_1
_geom_bond_atom_site_label_2
_geom_bond_distance
Mo1 C1 1.946(4)
Mo1 C2 1.946(4)
Mo1 C5 2.281(4)
Mo1 C9 2.307(4)
Mo1 C6 2.326(4)
Mo1 C7 2.382(3)
Mo1 C8 2.386(4)
Mo1 P1 2.4083(10)
Mo1 Mo2 3.2881(5)
Mo2 C3 1.933(4)
Mo2 C4 1.969(4)
Mo2 C16 2.295(3)
Mo2 C12 2.327(4)
Mo2 C13 2.328(4)
Mo2 C11 2.347(4)
Mo2 C14 2.357(4)
Mo2 C10 2.369(4)
P1 C16 1.777(3)
P1 C23 1.832(3)
P1 C17 1.842(4)
O1 C1 1.159(4)
O2 C2 1.160(4)
O3 C3 1.158(4)
O4 C4 1.158(5)
C5 C6 1.402(6)
C5 C9 1.412(6)
C6 C7 1.396(6)
C7 C8 1.399(6)
C8 C9 1.405(6)
C10 C11 1.385(6)
C10 C14 1.425(5)
C11 C12 1.418(5)
C12 C13 1.398(6)
C13 C14 1.411(6)
C15 C16 1.409(4)
C17 C18 1.382(5)
C17 C22 1.398(4)
C18 C19 1.375(5)
C19 C20 1.390(5)
C20 C21 1.371(5)
C21 C22 1.381(5)
C23 C28 1.384(5)
C23 C24 1.393(5)
C24 C25 1.398(5)
C25 C26 1.378(6)
C26 C27 1.371(6)
C27 C28 1.393(5)
